data_1506286
loop_
_publ_author_name
'Basheer, Ahmad'
'Rappoport, Zvi'

_publ_section_title
;
 The first example of isomeric solid amide and its enol.
;
_journal_issue 26
_journal_name_full 'Organic letters'
_journal_page_first 5931
_journal_page_last 5934
_journal_paper_doi 10.1021/ol062322z
_journal_volume 8
_journal_year 2006
_chemical_formula_sum 'C5.33 H6.22 N2.67 O0.89 S0.89'
_chemical_formula_weight 150.41
_chemical_name_systematic
;
 ?
;
_space_group_IT_number 14
_symmetry_space_group_name_Hall '-P 2ybc'
_symmetry_space_group_name_H-M 'P 1 21/c 1'
_atom_sites_solution_hydrogens geom
_atom_sites_solution_primary direct
_atom_sites_solution_secondary difmap
_audit_creation_method SHELXL-97
_cell_angle_alpha 90.00
_cell_angle_beta 100.976(3)
_cell_angle_gamma 90.00
_cell_formula_units_Z 9
_cell_length_a 9.3970(7)
_cell_length_b 13.5120(5)
_cell_length_c 13.9910(10)
_cell_measurement_temperature 293(2)
_cell_volume 1743.97(19)
_computing_structure_refinement 'SHELXL-97 (Sheldrick, 1997)'
_computing_structure_solution 'SHELXS-97 (Sheldrick, 1990)'
_diffrn_ambient_temperature 293(2)
_diffrn_measured_fraction_theta_full 0.999
_diffrn_measured_fraction_theta_max 0.999
_diffrn_radiation_monochromator graphite
_diffrn_radiation_source 'fine-focus sealed tube'
_diffrn_radiation_type MoK\a
_diffrn_radiation_wavelength 0.71073
_diffrn_reflns_av_R_equivalents 0.0000
_diffrn_reflns_av_sigmaI/netI 0.0388
_diffrn_reflns_limit_h_max 11
_diffrn_reflns_limit_h_min 0
_diffrn_reflns_limit_k_max 16
_diffrn_reflns_limit_k_min 0
_diffrn_reflns_limit_l_max 16
_diffrn_reflns_limit_l_min -16
_diffrn_reflns_number 3086
_diffrn_reflns_theta_full 25.05
_diffrn_reflns_theta_max 25.05
_diffrn_reflns_theta_min 2.11
_exptl_absorpt_coefficient_mu 0.320
_exptl_absorpt_correction_T_max 0.9718
_exptl_absorpt_correction_T_min 0.9102
_exptl_crystal_density_diffrn 1.289
_exptl_crystal_density_method 'not measured'
_exptl_crystal_F_000 704
_exptl_crystal_size_max 0.30
_exptl_crystal_size_mid 0.15
_exptl_crystal_size_min 0.09
_refine_diff_density_max 0.204
_refine_diff_density_min -0.275
_refine_diff_density_rms 0.044
_refine_ls_extinction_coef 0.016(2)
_refine_ls_extinction_expression Fc^*^=kFc[1+0.001xFc^2^\l^3^/sin(2\q)]^-1/4^
_refine_ls_extinction_method SHELXL
_refine_ls_goodness_of_fit_ref 0.959
_refine_ls_hydrogen_treatment mixed
_refine_ls_matrix_type full
_refine_ls_number_parameters 208
_refine_ls_number_reflns 3086
_refine_ls_number_restraints 0
_refine_ls_restrained_S_all 0.959
_refine_ls_R_factor_all 0.0661
_refine_ls_R_factor_gt 0.0438
_refine_ls_shift/su_max 0.005
_refine_ls_shift/su_mean 0.000
_refine_ls_structure_factor_coef Fsqd
_refine_ls_weighting_details 'calc w=1/[\s^2^(Fo^2^)+(0.0835P)^2^+0.3096P] where P=(Fo^2^+2Fc^2^)/3'
_refine_ls_weighting_scheme calc
_refine_ls_wR_factor_gt 0.1215
_refine_ls_wR_factor_ref 0.1318
_reflns_number_gt 2226
_reflns_number_total 3086
_reflns_threshold_expression >2sigma(I)
_cod_data_source_file ol062322zsi20060921_024017.cif
_cod_data_source_block c:\l2
_cod_database_code 1506286

loop_
_symmetry_equiv_pos_as_xyz
'x, y, z'
'-x, y+1/2, -z+1/2'
'-x, -y, -z'
'x, -y-1/2, z-1/2'

loop_
_atom_site_label
_atom_site_type_symbol
_atom_site_fract_x
_atom_site_fract_y
_atom_site_fract_z
_atom_site_U_iso_or_equiv
_atom_site_adp_type
_atom_site_occupancy
_atom_site_symmetry_multiplicity
_atom_site_calc_flag
_atom_site_refinement_flags
S1A S 0.42938(8) 0.43282(5) 0.29499(6) 0.0603(3) Uani 1 1 d .
O1A O 0.46220(18) 0.16889(12) 0.26718(13) 0.0513(5) Uani 1 1 d .
N1A N 0.2906(2) 0.13319(14) 0.35492(14) 0.0479(5) Uani 1 1 d .
N2A N 0.2678(3) 0.2917(2) 0.06376(19) 0.0811(8) Uani 1 1 d .
N3A N 0.1992(2) 0.38094(15) 0.36593(17) 0.0552(6) Uani 1 1 d .
C1A C 0.3439(2) 0.18473(15) 0.28971(16) 0.0364(5) Uani 1 1 d .
C2A C 0.2462(3) 0.27047(17) 0.24420(16) 0.0401(5) Uani 1 1 d .
H2A H 0.1451 0.2536 0.2454 0.048 Uiso 1 1 calc R
C3A C 0.2869(3) 0.36438(16) 0.30523(17) 0.0415(6) Uani 1 1 d .
C4A C 0.2618(3) 0.2836(2) 0.14313(19) 0.0537(7) Uani 1 1 d .
C5A C 0.3697(4) 0.05178(19) 0.4080(2) 0.0671(8) Uani 1 1 d .
H5A1 H 0.3024 0.0046 0.4251 0.101 Uiso 1 1 calc R
H5A2 H 0.4303 0.0765 0.4662 0.101 Uiso 1 1 calc R
H5A3 H 0.4288 0.0203 0.3680 0.101 Uiso 1 1 calc R
C6A C 0.2144(4) 0.4635(2) 0.4348(3) 0.0878(11) Uani 1 1 d .
H6A1 H 0.1453 0.4564 0.4768 0.132 Uiso 1 1 calc R
H6A2 H 0.1973 0.5247 0.3996 0.132 Uiso 1 1 calc R
H6A3 H 0.3107 0.4637 0.4732 0.132 Uiso 1 1 calc R
S1B S 0.87944(9) 0.29930(7) 0.10389(6) 0.0727(3) Uani 1 1 d .
O1B O 0.98956(18) 0.22535(12) 0.35508(12) 0.0475(4) Uani 1 1 d .
N1B N 0.7977(2) 0.12341(15) 0.33310(15) 0.0521(6) Uani 1 1 d .
N2B N 0.8566(4) 0.4651(2) 0.3229(2) 0.0877(9) Uani 1 1 d .
N3B N 0.6206(2) 0.23266(17) 0.11975(15) 0.0523(6) Uani 1 1 d .
C1B C 0.8601(3) 0.20973(16) 0.32463(16) 0.0393(5) Uani 1 1 d .
C2B C 0.7601(3) 0.28904(16) 0.27050(17) 0.0429(6) Uani 1 1 d .
H2B H 0.6641 0.2822 0.2876 0.051 Uiso 1 1 calc R
C3B C 0.7455(3) 0.27293(18) 0.16033(17) 0.0435(6) Uani 1 1 d .
C4B C 0.8161(3) 0.3878(2) 0.2989(2) 0.0575(7) Uani 1 1 d .
C5B C 0.8830(4) 0.0403(2) 0.3793(2) 0.0731(9) Uani 1 1 d .
H5B1 H 0.8194 -0.0096 0.3960 0.110 Uiso 1 1 calc R
H5B2 H 0.9468 0.0627 0.4371 0.110 Uiso 1 1 calc R
H5B3 H 0.9392 0.0130 0.3350 0.110 Uiso 1 1 calc R
C6B C 0.5857(4) 0.2064(2) 0.01702(19) 0.0719(9) Uani 1 1 d .
H6B1 H 0.4909 0.1772 0.0026 0.108 Uiso 1 1 calc R
H6B2 H 0.6558 0.1599 0.0025 0.108 Uiso 1 1 calc R
H6B3 H 0.5873 0.2648 -0.0218 0.108 Uiso 1 1 calc R
H88 H 0.6933 0.1202 0.3080 0.076(9) Uiso 1 1 d R
H89 H 0.2005 0.1549 0.3692 0.095(11) Uiso 1 1 d R
H90 H 0.1186 0.3369 0.3697 0.081(10) Uiso 1 1 d R
H91 H 0.5573 0.2125 0.1673 0.093(11) Uiso 1 1 d R

loop_
_atom_site_aniso_label
_atom_site_aniso_U_11
_atom_site_aniso_U_22
_atom_site_aniso_U_33
_atom_site_aniso_U_23
_atom_site_aniso_U_13
_atom_site_aniso_U_12
S1A 0.0422(4) 0.0561(4) 0.0834(5) 0.0160(3) 0.0139(3) -0.0085(3)
O1A 0.0383(10) 0.0555(10) 0.0634(11) 0.0099(8) 0.0185(9) 0.0066(8)
N1A 0.0513(14) 0.0471(11) 0.0500(12) 0.0096(9) 0.0213(10) 0.0069(9)
N2A 0.081(2) 0.118(2) 0.0469(15) 0.0193(14) 0.0184(13) 0.0191(16)
N3A 0.0492(14) 0.0501(12) 0.0714(15) -0.0147(10) 0.0238(12) -0.0068(10)
C1A 0.0335(13) 0.0400(11) 0.0358(12) -0.0014(9) 0.0067(10) -0.0019(9)
C2A 0.0318(13) 0.0518(13) 0.0380(12) 0.0061(10) 0.0102(10) 0.0032(10)
C3A 0.0349(13) 0.0394(12) 0.0497(13) 0.0087(10) 0.0072(11) 0.0041(9)
C4A 0.0476(16) 0.0710(17) 0.0430(16) 0.0119(12) 0.0102(12) 0.0117(12)
C5A 0.088(2) 0.0526(16) 0.0654(18) 0.0189(13) 0.0269(17) 0.0179(14)
C6A 0.077(2) 0.077(2) 0.114(3) -0.047(2) 0.029(2) -0.0089(17)
S1B 0.0491(5) 0.1185(7) 0.0547(5) 0.0171(4) 0.0203(4) -0.0082(4)
O1B 0.0330(10) 0.0565(10) 0.0530(10) 0.0070(7) 0.0084(8) -0.0033(7)
N1B 0.0481(14) 0.0542(12) 0.0489(12) 0.0083(9) -0.0035(10) -0.0133(10)
N2B 0.087(2) 0.0628(16) 0.106(2) -0.0097(15) 0.0010(18) -0.0004(15)
N3B 0.0401(13) 0.0758(14) 0.0401(12) -0.0011(10) 0.0049(10) -0.0021(10)
C1B 0.0352(14) 0.0517(13) 0.0322(12) -0.0014(9) 0.0096(10) -0.0053(10)
C2B 0.0327(13) 0.0520(14) 0.0449(13) -0.0021(10) 0.0097(10) -0.0016(10)
C3B 0.0380(14) 0.0520(13) 0.0415(13) 0.0081(10) 0.0101(11) 0.0062(10)
C4B 0.0513(17) 0.0572(16) 0.0611(17) -0.0013(13) 0.0035(13) 0.0036(13)
C5B 0.088(3) 0.0549(16) 0.0674(19) 0.0129(13) -0.0066(17) -0.0075(15)
C6B 0.065(2) 0.105(2) 0.0428(16) -0.0109(14) 0.0016(14) 0.0022(17)

loop_
_atom_type_symbol
_atom_type_description
_atom_type_scat_dispersion_real
_atom_type_scat_dispersion_imag
_atom_type_scat_source
C C 0.0033 0.0016 'International Tables Vol C Tables 4.2.6.8 and 6.1.1.4'
H H 0.0000 0.0000 'International Tables Vol C Tables 4.2.6.8 and 6.1.1.4'
N N 0.0061 0.0033 'International Tables Vol C Tables 4.2.6.8 and 6.1.1.4'
O O 0.0106 0.0060 'International Tables Vol C Tables 4.2.6.8 and 6.1.1.4'
S S 0.1246 0.1234 'International Tables Vol C Tables 4.2.6.8 and 6.1.1.4'

loop_
_geom_angle_atom_site_label_1
_geom_angle_atom_site_label_2
_geom_angle_atom_site_label_3
_geom_angle
C1A N1A C5A 121.9(2)
C1A N1A H89 116.9
C5A N1A H89 121.0
C3A N3A C6A 124.2(2)
C3A N3A H90 121.6
C6A N3A H90 114.2
O1A C1A N1A 124.4(2)
O1A C1A C2A 121.46(19)
N1A C1A C2A 114.1(2)
C4A C2A C3A 112.2(2)
C4A C2A C1A 109.27(19)
C3A C2A C1A 109.03(18)
C4A C2A H2A 108.8
C3A C2A H2A 108.8
C1A C2A H2A 108.8
N3A C3A C2A 112.4(2)
N3A C3A S1A 125.40(19)
C2A C3A S1A 122.19(18)
N2A C4A C2A 176.8(3)
N1A C5A H5A1 109.5
N1A C5A H5A2 109.5
H5A1 C5A H5A2 109.5
N1A C5A H5A3 109.5
H5A1 C5A H5A3 109.5
H5A2 C5A H5A3 109.5
N3A C6A H6A1 109.5
N3A C6A H6A2 109.5
H6A1 C6A H6A2 109.5
N3A C6A H6A3 109.5
H6A1 C6A H6A3 109.5
H6A2 C6A H6A3 109.5
C1B N1B C5B 120.2(2)
C1B N1B H88 116.0
C5B N1B H88 123.7
C3B N3B C6B 122.7(2)
C3B N3B H91 114.5
C6B N3B H91 122.3
O1B C1B N1B 123.3(2)
O1B C1B C2B 121.8(2)
N1B C1B C2B 114.9(2)
C4B C2B C1B 110.5(2)
C4B C2B C3B 111.1(2)
C1B C2B C3B 109.07(18)
C4B C2B H2B 108.7
C1B C2B H2B 108.7
C3B C2B H2B 108.7
N3B C3B C2B 113.1(2)
N3B C3B S1B 125.51(19)
C2B C3B S1B 121.32(19)
N2B C4B C2B 177.8(3)
N1B C5B H5B1 109.5
N1B C5B H5B2 109.5
H5B1 C5B H5B2 109.5
N1B C5B H5B3 109.5
H5B1 C5B H5B3 109.5
H5B2 C5B H5B3 109.5
N3B C6B H6B1 109.5
N3B C6B H6B2 109.5
H6B1 C6B H6B2 109.5
N3B C6B H6B3 109.5
H6B1 C6B H6B3 109.5
H6B2 C6B H6B3 109.5

loop_
_geom_bond_atom_site_label_1
_geom_bond_atom_site_label_2
_geom_bond_distance
S1A C3A 1.656(2)
O1A C1A 1.231(3)
N1A C1A 1.320(3)
N1A C5A 1.451(3)
N1A H89 0.9530
N2A C4A 1.128(3)
N3A C3A 1.310(3)
N3A C6A 1.464(4)
N3A H90 0.9720
C1A C2A 1.539(3)
C2A C4A 1.460(3)
C2A C3A 1.537(3)
C2A H2A 0.9800
C5A H5A1 0.9600
C5A H5A2 0.9600
C5A H5A3 0.9600
C6A H6A1 0.9600
C6A H6A2 0.9600
C6A H6A3 0.9600
S1B C3B 1.647(2)
O1B C1B 1.228(3)
N1B C1B 1.321(3)
N1B C5B 1.458(3)
N1B H88 0.9773
N2B C4B 1.141(4)
N3B C3B 1.320(3)
N3B C6B 1.456(3)
N3B H91 1.0104
C1B C2B 1.528(3)
C2B C4B 1.461(4)
C2B C3B 1.537(3)
C2B H2B 0.9800
C5B H5B1 0.9600
C5B H5B2 0.9600
C5B H5B3 0.9600
C6B H6B1 0.9600
C6B H6B2 0.9600
C6B H6B3 0.9600

loop_
_geom_torsion_atom_site_label_1
_geom_torsion_atom_site_label_2
_geom_torsion_atom_site_label_3
_geom_torsion_atom_site_label_4
_geom_torsion
C5A N1A C1A O1A 0.7(4)
C5A N1A C1A C2A -177.8(2)
O1A C1A C2A C4A 34.7(3)
N1A C1A C2A C4A -146.7(2)
O1A C1A C2A C3A -88.2(3)
N1A C1A C2A C3A 90.4(2)
C6A N3A C3A C2A 178.3(3)
C6A N3A C3A S1A -0.1(4)
C4A C2A C3A N3A 139.9(2)
C1A C2A C3A N3A -98.9(2)
C4A C2A C3A S1A -41.7(3)
C1A C2A C3A S1A 79.5(2)
C3A C2A C4A N2A -134(5)
C1A C2A C4A N2A 105(5)
C5B N1B C1B O1B -0.9(4)
C5B N1B C1B C2B 177.1(2)
O1B C1B C2B C4B -25.7(3)
N1B C1B C2B C4B 156.2(2)
O1B C1B C2B C3B 96.7(3)
N1B C1B C2B C3B -81.3(3)
C6B N3B C3B C2B -177.1(2)
C6B N3B C3B S1B -0.2(4)
C4B C2B C3B N3B -134.1(2)
C1B C2B C3B N3B 103.9(2)
C4B C2B C3B S1B 48.9(3)
C1B C2B C3B S1B -73.1(2)
C1B C2B C4B N2B -102(8)
C3B C2B C4B N2B 137(8)
